data_4121659
loop_
_publ_author_name
'McKerrall, Steven J.'
'J\/orgensen, Lars'
'Kuttruff, Christian A.'
'Ungeheuer, Felix'
'Baran, Phil S.'

_publ_section_title
;
 Development of a Concise Synthesis of (+)-Ingenol.
;
_journal_issue 15
_journal_name_full 'Journal of the American Chemical Society'
_journal_page_first 5799
_journal_paper_doi 10.1021/ja501881p
_journal_volume 136
_journal_year 2014
_chemical_absolute_configuration ad
_chemical_formula_moiety 'C20 H28 O4'
_chemical_formula_sum 'C20 H28 O4'
_chemical_formula_weight 332.42
_chemical_name_systematic
;
 ?
;
_space_group_crystal_system monoclinic
_space_group_IT_number 4
_space_group_name_Hall 'P 2yb'
_space_group_name_H-M_alt 'P 1 21 1'
_symmetry_space_group_name_Hall 'P 2yb'
_symmetry_space_group_name_H-M 'P 1 21 1'
_atom_sites_solution_hydrogens mixed
_atom_sites_solution_primary direct
_atom_sites_solution_secondary difmap
_audit_creation_date 2013-05-15
_audit_creation_method
;
  Olex2 1.2-beta
  (compiled Apr 23 2013 17:59:47, GUI svn.r4466)
;
_cell_angle_alpha 90
_cell_angle_beta 94.8290(10)
_cell_angle_gamma 90
_cell_formula_units_Z 2
_cell_length_a 6.81660(10)
_cell_length_b 8.37570(10)
_cell_length_c 15.2655(2)
_cell_measurement_reflns_used 4691
_cell_measurement_temperature 100
_cell_measurement_theta_max 68.588
_cell_measurement_theta_min 2.905
_cell_volume 868.47(2)
_computing_cell_refinement 'SAINT v7.68A (Bruker, 2009)'
_computing_data_collection 'Bruker APEX2 v2011.4-0 (Bruker, 2011)'
_computing_data_reduction 'SAINT v7.68A (Bruker, 2009)'
_computing_molecular_graphics
;
O. V. Dolomanov, L. J. Bourhis, R. J. Gildea, J. A. K. Howard and H. Puschmann,
OLEX2: a complete structure solution, refinement and analysis program.
J. Appl. Cryst. (2009). 42, 339-341.
;
_computing_publication_material
;
O. V. Dolomanov, L. J. Bourhis, R. J. Gildea, J. A. K. Howard and H. Puschmann,
OLEX2: a complete structure solution, refinement and analysis program.
J. Appl. Cryst. (2009). 42, 339-341.
;
_computing_structure_refinement
;
SHELXL-2012, G.M. Sheldrick, Acta Cryst.
(2008). A64, 112-122
;
_computing_structure_solution 'Bruker APEX2 v2011.4-0 (Bruker, 2011)'
_diffrn_ambient_temperature 100.0
_diffrn_detector 'Bruker APEX CCD'
_diffrn_detector_area_resol_mean 8.0
_diffrn_detector_type 'CCD Area Detector'
_diffrn_measured_fraction_theta_full 0.970
_diffrn_measured_fraction_theta_max 0.959
_diffrn_measurement_device 'Fixed Chi Three-Circle Diffractometer'
_diffrn_measurement_device_type 'Bruker D8 APEX'
_diffrn_measurement_method '\w and \f scans'
_diffrn_radiation_monochromator 'Multilayer Mirrors'
_diffrn_radiation_probe x-ray
_diffrn_radiation_type CuK\a
_diffrn_radiation_wavelength 1.54178
_diffrn_radiation_xray_symbol K-L~3~
_diffrn_reflns_av_R_equivalents 0.0300
_diffrn_reflns_av_unetI/netI 0.0295
_diffrn_reflns_Laue_measured_fraction_full 0.970
_diffrn_reflns_Laue_measured_fraction_max 0.959
_diffrn_reflns_limit_h_max 8
_diffrn_reflns_limit_h_min -7
_diffrn_reflns_limit_k_max 10
_diffrn_reflns_limit_k_min -10
_diffrn_reflns_limit_l_max 18
_diffrn_reflns_limit_l_min -18
_diffrn_reflns_number 8649
_diffrn_reflns_point_group_measured_fraction_full 0.911
_diffrn_reflns_point_group_measured_fraction_max 0.897
_diffrn_reflns_theta_full 68.000
_diffrn_reflns_theta_max 68.885
_diffrn_reflns_theta_min 2.905
_diffrn_source 'Micro Focus Rotating Anode'
_diffrn_source_type 'Bruker FR-591'
_diffrn_standards_number 0
_exptl_absorpt_coefficient_mu 0.698
_exptl_absorpt_correction_T_max 0.7531
_exptl_absorpt_correction_T_min 0.6555
_exptl_absorpt_correction_type multi-scan
_exptl_absorpt_process_details
;
SADABS-2008/1 (Bruker,2008) was used for absorption correction.
wR2(int) was 0.0783 before and 0.0437 after correction.
The Ratio of minimum to maximum transmission is 0.8704.
The \l/2 correction factor is 0.0015.
;
_exptl_crystal_colour Colorless
_exptl_crystal_colour_primary Colorless
_exptl_crystal_density_diffrn 1.271
_exptl_crystal_description Prism
_exptl_crystal_F_000 360
_exptl_crystal_size_max 0.331
_exptl_crystal_size_mid 0.273
_exptl_crystal_size_min 0.261
_refine_diff_density_max 0.174
_refine_diff_density_min -0.194
_refine_diff_density_rms 0.044
_refine_ls_abs_structure_details
;
 Flack x determined using 1196 quotients [(I+)-(I-)]/[(I+)+(I-)]
 (Parsons and Flack (2004), Acta Cryst. A60, s61).
;
_refine_ls_abs_structure_Flack -0.02(6)
_refine_ls_extinction_method none
_refine_ls_goodness_of_fit_ref 1.085
_refine_ls_hydrogen_treatment mixed
_refine_ls_matrix_type full
_refine_ls_number_parameters 234
_refine_ls_number_reflns 2883
_refine_ls_number_restraints 4
_refine_ls_restrained_S_all 1.086
_refine_ls_R_factor_all 0.0293
_refine_ls_R_factor_gt 0.0288
_refine_ls_shift/su_max 0.000
_refine_ls_shift/su_mean 0.000
_refine_ls_structure_factor_coef Fsqd
_refine_ls_weighting_details 'w=1/[\s^2^(Fo^2^)+(0.0428P)^2^+0.1335P] where P=(Fo^2^+2Fc^2^)/3'
_refine_ls_weighting_scheme calc
_refine_ls_wR_factor_gt 0.0743
_refine_ls_wR_factor_ref 0.0749
_reflns_Friedel_coverage 0.742
_reflns_Friedel_fraction_full 0.841
_reflns_Friedel_fraction_max 0.826
_reflns_number_gt 2843
_reflns_number_total 2883
_reflns_threshold_expression 'I > 2\s(I)'
_cod_data_source_file ja501881p_si_009.cif
_cod_data_source_block baran288
_cod_depositor_comments
;
The following automatic conversions were performed:

'_diffrn_radiation_probe' value 'X-ray' changed to 'x-ray' according
to
/usr/data/users/saulius/crontab/automatic-downloads/rss-feeds/ACS/lib/dictionaries/cif_core.dic
dictionary named 'cif_core.dic' version 2.4.2 from 2011-04-26.

Automatic conversion script
Id: cif_fix_values 2281 2013-09-26 08:29:07Z andrius 

 Adding full bibliography for 4121658--4121664.cif.
;
_cod_database_code 4121659
_olex2_refinement_description
;
1. Fixed Uiso
 At 1.2 times of:
  All C(H) groups, All C(H,H) groups
 At 1.5 times of:
  All C(H,H,H) groups
2. Restrained distances
 O2-H2 = O3-H3 = O4-H4
 0.9 with sigma of 0.02
3.a Ternary CH refined with riding coordinates:
 C3(H3A), C4(H4A), C6(H6), C9(H9), C12(H12), C14(H14)
3.b Secondary CH2 refined with riding coordinates:
 C5(H5A,H5B)
3.c Aromatic/amide H refined with riding coordinates:
 C10(H10), C16(H16)
3.d Idealised Me refined as rotating group:
 C1(H1A,H1B,H1C), C17(H17A,H17B,H17C), C18(H18A,H18B,H18C), C19(H19A,H19B,
 H19C), C20(H20A,H20B,H20C)
;
_shelx_estimated_absorpt_t_max 0.839
_shelx_estimated_absorpt_t_min 0.802
_shelx_space_group_comment
;
The symmetry employed for this shelxl refinement is uniquely defined
by the following loop, which should always be used as a source of
symmetry information in preference to the above space-group names.
They are only intended as comments.
;
_shelxl_version_number 2013-3

loop_
_space_group_symop_operation_xyz
'x, y, z'
'-x, y+1/2, -z'

loop_
_atom_site_label
_atom_site_type_symbol
_atom_site_fract_x
_atom_site_fract_y
_atom_site_fract_z
_atom_site_U_iso_or_equiv
_atom_site_adp_type
_atom_site_occupancy
_atom_site_site_symmetry_order
_atom_site_calc_flag
_atom_site_refinement_flags_posn
_atom_site_refinement_flags_adp
O1 O 0.5913(2) 0.56045(16) 0.75696(9) 0.0187(3) Uani 1 1 d . .
O2 O -0.0816(2) 0.58867(17) 0.88643(9) 0.0171(3) Uani 1 1 d D .
H2 H -0.173(4) 0.569(4) 0.8451(17) 0.037(8) Uiso 1 1 d D .
O3 O 0.00893(19) 0.32373(16) 0.79692(8) 0.0163(3) Uani 1 1 d D .
H3 H -0.012(4) 0.237(3) 0.8234(16) 0.021(6) Uiso 1 1 d D .
O4 O 0.1103(2) 0.17984(17) 0.94305(9) 0.0202(3) Uani 1 1 d D .
H4 H 0.096(5) 0.146(4) 0.9978(16) 0.049(9) Uiso 1 1 d D .
C1 C 0.2834(4) 0.3773(3) 0.43553(14) 0.0302(5) Uani 1 1 d . .
H1A H 0.2337 0.2833 0.4025 0.045 Uiso 1 1 calc R U
H1B H 0.4275 0.3795 0.4375 0.045 Uiso 1 1 calc R U
H1C H 0.2297 0.4742 0.4066 0.045 Uiso 1 1 calc R U
C2 C 0.2204(3) 0.3693(3) 0.52850(12) 0.0220(4) Uani 1 1 d . .
C3 C 0.3475(3) 0.4637(2) 0.59624(13) 0.0188(4) Uani 1 1 d . .
H3A H 0.4600 0.5251 0.5750 0.023 Uiso 1 1 calc R U
C4 C 0.3617(3) 0.2812(3) 0.59479(13) 0.0201(4) Uani 1 1 d . .
H4A H 0.4826 0.2378 0.5705 0.024 Uiso 1 1 calc R U
C5 C 0.2851(3) 0.1829(2) 0.66949(12) 0.0174(4) Uani 1 1 d . .
H5A H 0.2899 0.0689 0.6525 0.021 Uiso 1 1 calc R U
H5B H 0.1448 0.2107 0.6728 0.021 Uiso 1 1 calc R U
C6 C 0.3900(3) 0.1991(2) 0.76371(12) 0.0160(4) Uani 1 1 d . .
H6 H 0.3291 0.1168 0.8004 0.019 Uiso 1 1 calc R U
C7 C 0.3777(3) 0.3641(2) 0.81545(11) 0.0152(4) Uani 1 1 d . .
C8 C 0.4346(3) 0.4902(2) 0.75260(12) 0.0147(4) Uani 1 1 d . .
C9 C 0.2700(3) 0.5179(2) 0.68086(12) 0.0166(4) Uani 1 1 d . .
H9 H 0.1657 0.4387 0.6927 0.020 Uiso 1 1 calc R U
C10 C 0.1826(3) 0.6777(2) 0.69805(12) 0.0175(4) Uani 1 1 d . .
H10 H 0.1830 0.7605 0.6555 0.021 Uiso 1 1 calc R U
C11 C 0.1040(3) 0.7018(2) 0.77417(13) 0.0165(4) Uani 1 1 d . .
C12 C 0.1071(3) 0.5830(2) 0.85162(11) 0.0154(4) Uani 1 1 d . .
H12 H 0.2012 0.6297 0.8985 0.018 Uiso 1 1 calc R U
C13 C 0.1651(3) 0.4015(2) 0.84681(12) 0.0146(4) Uani 1 1 d . .
C14 C 0.1831(3) 0.3402(2) 0.94387(11) 0.0160(4) Uani 1 1 d . .
H14 H 0.1068 0.4099 0.9820 0.019 Uiso 1 1 calc R U
C15 C 0.4010(3) 0.3502(2) 0.97097(12) 0.0163(4) Uani 1 1 d . .
C16 C 0.5032(3) 0.3617(2) 0.90136(12) 0.0159(4) Uani 1 1 d . .
H16 H 0.6429 0.3679 0.9052 0.019 Uiso 1 1 calc R U
C17 C -0.0004(3) 0.3588(3) 0.53180(13) 0.0254(4) Uani 1 1 d . .
H17A H -0.0334 0.3728 0.5926 0.038 Uiso 1 1 calc R U
H17B H -0.0466 0.2541 0.5101 0.038 Uiso 1 1 calc R U
H17C H -0.0641 0.4428 0.4948 0.038 Uiso 1 1 calc R U
C18 C 0.6054(3) 0.1495(3) 0.76022(13) 0.0201(4) Uani 1 1 d . .
H18A H 0.6114 0.0448 0.7319 0.030 Uiso 1 1 calc R U
H18B H 0.6693 0.1435 0.8201 0.030 Uiso 1 1 calc R U
H18C H 0.6735 0.2286 0.7264 0.030 Uiso 1 1 calc R U
C19 C 0.0066(3) 0.8582(3) 0.79344(13) 0.0204(4) Uani 1 1 d . .
H19A H 0.0331 0.9365 0.7482 0.031 Uiso 1 1 calc R U
H19B H 0.0592 0.8975 0.8512 0.031 Uiso 1 1 calc R U
H19C H -0.1358 0.8421 0.7935 0.031 Uiso 1 1 calc R U
C20 C 0.4759(3) 0.3460(3) 1.06559(12) 0.0210(4) Uani 1 1 d . .
H20A H 0.6176 0.3680 1.0711 0.032 Uiso 1 1 calc R U
H20B H 0.4516 0.2403 1.0899 0.032 Uiso 1 1 calc R U
H20C H 0.4076 0.4271 1.0979 0.032 Uiso 1 1 calc R U

loop_
_atom_site_aniso_label
_atom_site_aniso_U_11
_atom_site_aniso_U_22
_atom_site_aniso_U_33
_atom_site_aniso_U_23
_atom_site_aniso_U_13
_atom_site_aniso_U_12
O1 0.0170(7) 0.0195(7) 0.0195(7) 0.0013(6) 0.0012(5) -0.0021(6)
O2 0.0162(7) 0.0196(7) 0.0155(6) -0.0016(5) 0.0013(5) 0.0014(6)
O3 0.0165(7) 0.0169(8) 0.0153(6) -0.0005(5) -0.0005(5) -0.0035(6)
O4 0.0256(8) 0.0182(7) 0.0166(7) 0.0036(6) 0.0007(6) -0.0060(6)
C1 0.0436(13) 0.0312(13) 0.0159(9) 0.0002(9) 0.0020(9) -0.0026(11)
C2 0.0314(11) 0.0199(10) 0.0145(9) 0.0004(8) -0.0001(8) -0.0014(10)
C3 0.0219(10) 0.0203(10) 0.0142(10) 0.0007(8) 0.0013(8) -0.0019(8)
C4 0.0243(10) 0.0215(10) 0.0145(9) -0.0024(8) 0.0026(8) -0.0006(9)
C5 0.0221(10) 0.0142(10) 0.0156(9) -0.0020(7) 0.0002(8) 0.0004(8)
C6 0.0191(9) 0.0143(9) 0.0147(9) 0.0013(7) 0.0015(7) -0.0012(8)
C7 0.0166(9) 0.0143(9) 0.0145(8) 0.0000(8) -0.0002(7) 0.0012(8)
C8 0.0176(10) 0.0124(9) 0.0144(9) -0.0029(7) 0.0031(7) 0.0016(8)
C9 0.0188(10) 0.0162(10) 0.0147(9) 0.0018(7) 0.0004(8) -0.0015(8)
C10 0.0195(9) 0.0165(10) 0.0159(9) 0.0029(7) -0.0026(7) -0.0014(8)
C11 0.0147(8) 0.0155(9) 0.0188(9) -0.0002(8) -0.0023(7) -0.0015(8)
C12 0.0149(9) 0.0176(9) 0.0137(9) -0.0009(8) 0.0012(7) 0.0003(8)
C13 0.0148(9) 0.0154(10) 0.0135(9) -0.0005(7) 0.0004(7) -0.0018(7)
C14 0.0188(9) 0.0154(9) 0.0135(8) 0.0009(7) 0.0009(7) -0.0003(8)
C15 0.0199(9) 0.0115(8) 0.0170(9) 0.0002(8) -0.0007(7) -0.0002(8)
C16 0.0154(9) 0.0134(8) 0.0185(9) 0.0007(8) -0.0019(7) 0.0003(8)
C17 0.0301(11) 0.0252(10) 0.0196(9) 0.0005(9) -0.0056(8) -0.0014(10)
C18 0.0213(11) 0.0201(10) 0.0191(9) -0.0017(8) 0.0018(8) 0.0024(8)
C19 0.0222(10) 0.0171(9) 0.0216(9) 0.0025(8) 0.0002(8) 0.0025(9)
C20 0.0226(10) 0.0238(10) 0.0162(9) 0.0003(9) -0.0014(7) 0.0016(10)

loop_
_atom_type_symbol
_atom_type_description
_atom_type_scat_dispersion_real
_atom_type_scat_dispersion_imag
_atom_type_scat_source
C C 0.0181 0.0091 'International Tables Vol C Tables 4.2.6.8 and 6.1.1.4'
H H 0.0000 0.0000 'International Tables Vol C Tables 4.2.6.8 and 6.1.1.4'
O O 0.0492 0.0322 'International Tables Vol C Tables 4.2.6.8 and 6.1.1.4'

loop_
_geom_angle_atom_site_label_1
_geom_angle_atom_site_label_2
_geom_angle_atom_site_label_3
_geom_angle
C12 O2 H2 109.6(19)
C13 O3 H3 106.8(17)
C14 O4 H4 111(2)
H1A C1 H1B 109.5
H1A C1 H1C 109.5
H1B C1 H1C 109.5
C2 C1 H1A 109.5
C2 C1 H1B 109.5
C2 C1 H1C 109.5
C1 C2 C4 115.39(19)
C3 C2 C1 115.15(18)
C3 C2 C4 60.47(13)
C17 C2 C1 113.21(18)
C17 C2 C3 121.39(19)
C17 C2 C4 121.56(18)
C2 C3 H3A 117.2
C2 C3 C4 60.17(14)
C4 C3 H3A 117.2
C9 C3 C2 121.45(18)
C9 C3 H3A 117.2
C9 C3 C4 109.92(17)
C2 C4 C3 59.35(14)
C2 C4 H4A 115.0
C2 C4 C5 121.15(18)
C3 C4 H4A 115.0
C3 C4 C5 119.95(18)
C5 C4 H4A 115.0
C4 C5 H5A 107.6
C4 C5 H5B 107.6
C4 C5 C6 118.78(17)
H5A C5 H5B 107.1
C6 C5 H5A 107.6
C6 C5 H5B 107.6
C5 C6 H6 106.1
C5 C6 C7 119.53(16)
C7 C6 H6 106.1
C18 C6 C5 108.14(16)
C18 C6 H6 106.1
C18 C6 C7 109.99(16)
C8 C7 C6 105.43(15)
C8 C7 C13 110.11(16)
C8 C7 C16 114.08(17)
C13 C7 C6 113.91(15)
C16 C7 C6 111.71(16)
C16 C7 C13 101.85(14)
O1 C8 C7 125.37(18)
O1 C8 C9 123.90(17)
C7 C8 C9 110.73(16)
C3 C9 C8 106.36(16)
C3 C9 H9 105.1
C8 C9 H9 105.1
C10 C9 C3 126.40(17)
C10 C9 C8 106.93(16)
C10 C9 H9 105.1
C9 C10 H10 120.6
C11 C10 C9 118.85(18)
C11 C10 H10 120.6
C10 C11 C12 126.06(18)
C10 C11 C19 121.08(18)
C19 C11 C12 112.82(16)
O2 C12 C11 107.93(15)
O2 C12 H12 105.2
O2 C12 C13 106.63(15)
C11 C12 H12 105.2
C11 C12 C13 125.01(15)
C13 C12 H12 105.2
O3 C13 C7 114.16(14)
O3 C13 C12 106.82(15)
O3 C13 C14 110.75(15)
C12 C13 C7 116.25(15)
C14 C13 C7 102.65(15)
C14 C13 C12 105.86(15)
O4 C14 C13 107.49(14)
O4 C14 H14 110.8
O4 C14 C15 112.78(16)
C13 C14 H14 110.8
C15 C14 C13 103.78(15)
C15 C14 H14 110.8
C16 C15 C14 110.90(16)
C16 C15 C20 128.28(17)
C20 C15 C14 120.82(16)
C7 C16 H16 123.2
C15 C16 C7 113.69(16)
C15 C16 H16 123.2
C2 C17 H17A 109.5
C2 C17 H17B 109.5
C2 C17 H17C 109.5
H17A C17 H17B 109.5
H17A C17 H17C 109.5
H17B C17 H17C 109.5
C6 C18 H18A 109.5
C6 C18 H18B 109.5
C6 C18 H18C 109.5
H18A C18 H18B 109.5
H18A C18 H18C 109.5
H18B C18 H18C 109.5
C11 C19 H19A 109.5
C11 C19 H19B 109.5
C11 C19 H19C 109.5
H19A C19 H19B 109.5
H19A C19 H19C 109.5
H19B C19 H19C 109.5
C15 C20 H20A 109.5
C15 C20 H20B 109.5
C15 C20 H20C 109.5
H20A C20 H20B 109.5
H20A C20 H20C 109.5
H20B C20 H20C 109.5

loop_
_geom_bond_atom_site_label_1
_geom_bond_atom_site_label_2
_geom_bond_distance
O1 C8 1.216(2)
O2 H2 0.86(2)
O2 C12 1.433(2)
O3 H3 0.85(2)
O3 C13 1.415(2)
O4 H4 0.89(2)
O4 C14 1.432(2)
C1 H1A 0.9800
C1 H1B 0.9800
C1 H1C 0.9800
C1 C2 1.518(3)
C2 C3 1.514(3)
C2 C4 1.527(3)
C2 C17 1.513(3)
C3 H3A 1.0000
C3 C4 1.532(3)
C3 C9 1.506(3)
C4 H4A 1.0000
C4 C5 1.534(3)
C5 H5A 0.9900
C5 H5B 0.9900
C5 C6 1.557(3)
C6 H6 1.0000
C6 C7 1.598(3)
C6 C18 1.531(3)
C7 C8 1.500(3)
C7 C13 1.595(3)
C7 C16 1.505(2)
C8 C9 1.518(3)
C9 H9 1.0000
C9 C10 1.497(3)
C10 H10 0.9500
C10 C11 1.335(3)
C11 C12 1.544(3)
C11 C19 1.509(3)
C12 H12 1.0000
C12 C13 1.574(3)
C13 C14 1.563(2)
C14 H14 1.0000
C14 C15 1.510(3)
C15 C16 1.322(3)
C15 C20 1.491(3)
C16 H16 0.9500
C17 H17A 0.9800
C17 H17B 0.9800
C17 H17C 0.9800
C18 H18A 0.9800
C18 H18B 0.9800
C18 H18C 0.9800
C19 H19A 0.9800
C19 H19B 0.9800
C19 H19C 0.9800
C20 H20A 0.9800
C20 H20B 0.9800
C20 H20C 0.9800

loop_
_geom_hbond_atom_site_label_D
_geom_hbond_atom_site_label_H
_geom_hbond_atom_site_label_A
_geom_hbond_distance_DH
_geom_hbond_distance_HA
_geom_hbond_distance_DA
_geom_hbond_angle_DHA
_geom_hbond_site_symmetry_A
O2 H2 O1 0.86(2) 2.01(2) 2.862(2) 170(3) 1_455
O3 H3 O4 0.85(2) 2.00(2) 2.5781(18) 124(2) .
O4 H4 O2 0.89(2) 1.84(2) 2.7354(19) 175(3) 2_547
